data_1567551
loop_
_publ_author_name
'Wang, Bin'
'Ren, Hongyuan'
'Cao, Hou-Ji'
'Lu, Changsheng'
'Yan, Hong'

_publ_section_title
;
 A switchable redox annulation of 2-nitroarylethanols affording
 N-heterocycles: photoexcited nitro as a multifunctional handle
;
_journal_issue 37
_journal_name_full 'Chemical Science'
_journal_page_first 11074
_journal_page_last 11082
_journal_paper_doi 10.1039/D2SC03590A
_journal_volume 13
_journal_year 2022
_chemical_formula_moiety 'C34 H25 N'
_chemical_formula_sum 'C34 H25 N'
_chemical_formula_weight 447.55
_chemical_name_systematic 2-(4-(1,2,2-Triphenylvinyl)phenyl)-1H-indole
_space_group_crystal_system monoclinic
_space_group_IT_number 14
_space_group_name_Hall '-P 2yn'
_space_group_name_H-M_alt 'P 1 21/n 1'
_atom_sites_solution_hydrogens geom
_atom_sites_solution_primary dual
_audit_creation_date 2022-03-31
_audit_creation_method
;
Olex2 1.5
(compiled 2021.12.09 svn.r5202d8cf for OlexSys, GUI svn.r6439)
;
_audit_update_record
;
2022-03-31 deposited with the CCDC.	2022-08-15 downloaded from the CCDC.
;
_cell_angle_alpha 90
_cell_angle_beta 90.791(6)
_cell_angle_gamma 90
_cell_formula_units_Z 8
_cell_length_a 9.9280(19)
_cell_length_b 9.4716(18)
_cell_length_c 52.455(10)
_cell_measurement_reflns_used 4697
_cell_measurement_temperature 296.15
_cell_measurement_theta_max 26.85
_cell_measurement_theta_min 2.29
_cell_volume 4932.1(16)
_computing_cell_refinement 'SAINT v8.37A (Bruker, 2015)'
_computing_data_reduction 'SAINT v8.37A (Bruker, 2015)'
_computing_molecular_graphics 'Olex2 1.5 (Dolomanov et al., 2009)'
_computing_publication_material 'Olex2 1.5 (Dolomanov et al., 2009)'
_computing_structure_refinement 'SHELXL 2018/3 (Sheldrick, 2015)'
_computing_structure_solution 'SHELXT 2018/2 (Sheldrick, 2018)'
_diffrn_ambient_temperature 296.15
_diffrn_measured_fraction_theta_full 0.998
_diffrn_measured_fraction_theta_max 0.971
_diffrn_measurement_device_type 'Bruker APEX-II CCD'
_diffrn_measurement_method '\f and \w scans'
_diffrn_radiation_type MoK\a
_diffrn_radiation_wavelength 0.71073
_diffrn_reflns_av_R_equivalents 0.0914
_diffrn_reflns_av_unetI/netI 0.1079
_diffrn_reflns_Laue_measured_fraction_full 0.998
_diffrn_reflns_Laue_measured_fraction_max 0.971
_diffrn_reflns_limit_h_max 12
_diffrn_reflns_limit_h_min -12
_diffrn_reflns_limit_k_max 12
_diffrn_reflns_limit_k_min -12
_diffrn_reflns_limit_l_max 68
_diffrn_reflns_limit_l_min -68
_diffrn_reflns_number 46913
_diffrn_reflns_point_group_measured_fraction_full 0.998
_diffrn_reflns_point_group_measured_fraction_max 0.971
_diffrn_reflns_theta_full 25.242
_diffrn_reflns_theta_max 27.998
_diffrn_reflns_theta_min 2.083
_diffrn_source_current 40.0
_diffrn_source_power 2.0
_diffrn_source_voltage 50.0
_diffrn_standards_number 0
_exptl_absorpt_coefficient_mu 0.069
_exptl_absorpt_correction_T_max 0.7456
_exptl_absorpt_correction_T_min 0.6375
_exptl_absorpt_correction_type none
_exptl_absorpt_process_details
;
SADABS-2016/2 (Bruker,2016/2) was used for absorption correction.
wR2(int) was 0.1039 before and 0.0515 after correction.
The Ratio of minimum to maximum transmission is 0.8550.
The \l/2 correction factor is Not present.
;
_exptl_crystal_colour yellow
_exptl_crystal_colour_primary yellow
_exptl_crystal_density_diffrn 1.205
_exptl_crystal_description block
_exptl_crystal_F_000 1888
_exptl_crystal_preparation 'Luminescent,Aggregation-Induced Emission (AIE)'
_exptl_crystal_recrystallization_method 'Re-crystallisation from solvent: Tetrahydrofuran'
_exptl_crystal_size_max 0.2
_exptl_crystal_size_mid 0.15
_exptl_crystal_size_min 0.1
_refine_diff_density_max 0.503
_refine_diff_density_min -0.339
_refine_diff_density_rms 0.044
_refine_ls_extinction_coef 0.0077(9)
_refine_ls_extinction_expression Fc^*^=kFc[1+0.001xFc^2^\l^3^/sin(2\q)]^-1/4^
_refine_ls_extinction_method 'SHELXL-2018/3 (Sheldrick 2018)'
_refine_ls_goodness_of_fit_ref 0.983
_refine_ls_hydrogen_treatment constr
_refine_ls_matrix_type full
_refine_ls_number_parameters 632
_refine_ls_number_reflns 11557
_refine_ls_number_restraints 27
_refine_ls_restrained_S_all 0.993
_refine_ls_R_factor_all 0.1877
_refine_ls_R_factor_gt 0.0702
_refine_ls_shift/su_max 0.001
_refine_ls_shift/su_mean 0.000
_refine_ls_structure_factor_coef Fsqd
_refine_ls_weighting_details 'w=1/[\s^2^(Fo^2^)+(0.1028P)^2^] where P=(Fo^2^+2Fc^2^)/3'
_refine_ls_weighting_scheme calc
_refine_ls_wR_factor_gt 0.1797
_refine_ls_wR_factor_ref 0.2298
_reflns_Friedel_coverage 0.000
_reflns_number_gt 4657
_reflns_number_total 11557
_reflns_threshold_expression 'I > 2\s(I)'
_cod_data_source_file d2sc03590a2.cif
_cod_data_source_block 123_a
_cod_depositor_comments 'Adding full bibliography for 1567549--1567552.cif.'
_cod_original_cell_volume 4932.1(17)
_cod_database_code 1567551
_shelx_shelxl_version_number 2018/3
_shelx_space_group_comment
;
The symmetry employed for this shelxl refinement is uniquely defined
by the following loop, which should always be used as a source of
symmetry information in preference to the above space-group names.
They are only intended as comments.
;
_shelx_estimated_absorpt_t_max 0.993
_shelx_estimated_absorpt_t_min 0.986
_olex2_refinement_description
;
1. Fixed Uiso
 At 1.2 times of:
  All C(H) groups, All N(H) groups
2. Restrained distances
 N1-C6 \\sim N2-C41
 with sigma of 0.02
3. Rigid bond restraints
 N2, C41
 with sigma for 1-2 distances of 0.001 and sigma for 1-3 distances of 0.002
 N2, C43
 with sigma for 1-2 distances of 0.001 and sigma for 1-3 distances of 0.002
4. Uiso/Uaniso restraints and constraints
Uanis(N2) \\sim Ueq, Uanis(C41) \\sim Ueq, Uanis(C43) \\sim Ueq: with sigma of
0.001 and sigma for terminal atoms of 0.002
Uanis(C42) \\sim Ueq: with sigma of 0.001 and sigma for terminal atoms of 0.002
Uanis(N2) \\sim Ueq: with sigma of 0.01 and sigma for terminal atoms of 0.02
5.a Aromatic/amide H refined with riding coordinates:
 N1(H1), C2(H2), C3(H3), C4(H4), C5(H5), C7(H7), C10(H10), C11(H11), C13(H13),
 C14(H14), C17(H17), C18(H18), C19(H19), C20(H20), C23(H23), C24(H24), C25(H25),
  C26(H26), C27(H27), C29(H29), C30(H30), C31(H31), C32(H32), C33(H33),
 C34(H34), N2(H2A), C37(H37), C38(H38), C39(H39), C40(H40), C42(H42), C45(H45),
 C46(H46), C48(H48), C49(H49), C52(H52), C53(H53), C54(H54), C55(H55), C56(H56),
  C59(H59), C60(H60), C61(H61), C62(H62), C63(H63), C66(H66), C67(H67),
 C68(H68), C69(H69), C70(H70)
;
_olex2_submission_special_instructions 'No special instructions were received'

loop_
_space_group_symop_operation_xyz
'x, y, z'
'-x+1/2, y+1/2, -z+1/2'
'-x, -y, -z'
'x-1/2, -y-1/2, z-1/2'

loop_
_atom_site_label
_atom_site_type_symbol
_atom_site_fract_x
_atom_site_fract_y
_atom_site_fract_z
_atom_site_U_iso_or_equiv
_atom_site_adp_type
_atom_site_occupancy
_atom_site_site_symmetry_order
_atom_site_calc_flag
_atom_site_refinement_flags_posn
_atom_site_refinement_flags_adp
_atom_site_refinement_flags_occupancy
_atom_site_disorder_assembly
_atom_site_disorder_group
N1 N 0.6328(2) 0.3859(3) 0.49189(5) 0.0610(7) Uani 1 1 d D . . . .
H1 H 0.629350 0.458295 0.501755 0.073 Uiso 1 1 calc R U . . .
C1 C 0.6336(3) 0.2508(3) 0.45699(6) 0.0586(8) Uani 1 1 d . . . . .
C2 C 0.6235(3) 0.2261(4) 0.43081(7) 0.0770(10) Uani 1 1 d . . . . .
H2 H 0.636610 0.135871 0.424285 0.092 Uiso 1 1 calc R U . . .
C3 C 0.5936(4) 0.3376(5) 0.41474(7) 0.0857(11) Uani 1 1 d . . . . .
H3 H 0.586320 0.322044 0.397265 0.103 Uiso 1 1 calc R U . . .
C4 C 0.5744(4) 0.4724(5) 0.42432(7) 0.0846(11) Uani 1 1 d . . . . .
H4 H 0.552077 0.545310 0.413157 0.101 Uiso 1 1 calc R U . . .
C5 C 0.5874(3) 0.5007(4) 0.44985(7) 0.0730(10) Uani 1 1 d . . . . .
H5 H 0.575813 0.591669 0.456126 0.088 Uiso 1 1 calc R U . . .
C6 C 0.6182(3) 0.3899(3) 0.46588(6) 0.0569(8) Uani 1 1 d D . . . .
C7 C 0.6537(3) 0.1649(3) 0.47885(6) 0.0620(8) Uani 1 1 d . . . . .
H7 H 0.664777 0.067401 0.478742 0.074 Uiso 1 1 calc R U . . .
C8 C 0.6540(3) 0.2479(3) 0.50000(6) 0.0530(7) Uani 1 1 d . . . . .
C9 C 0.6706(3) 0.2124(3) 0.52690(6) 0.0533(7) Uani 1 1 d . . . . .
C10 C 0.6327(3) 0.0794(3) 0.53559(6) 0.0640(9) Uani 1 1 d . . . . .
H10 H 0.595780 0.014405 0.524188 0.077 Uiso 1 1 calc R U . . .
C11 C 0.6491(3) 0.0430(3) 0.56078(6) 0.0634(9) Uani 1 1 d . . . . .
H11 H 0.621591 -0.046026 0.566078 0.076 Uiso 1 1 calc R U . . .
C12 C 0.7056(3) 0.1350(3) 0.57862(6) 0.0520(7) Uani 1 1 d . . . . .
C13 C 0.7409(3) 0.2678(3) 0.56975(6) 0.0594(8) Uani 1 1 d . . . . .
H13 H 0.776934 0.333277 0.581158 0.071 Uiso 1 1 calc R U . . .
C14 C 0.7241(3) 0.3054(3) 0.54465(6) 0.0595(8) Uani 1 1 d . . . . .
H14 H 0.749249 0.395361 0.539460 0.071 Uiso 1 1 calc R U . . .
C15 C 0.7287(3) 0.0939(3) 0.60560(6) 0.0528(7) Uani 1 1 d . . . . .
C16 C 0.6132(3) 0.0278(3) 0.61900(6) 0.0536(7) Uani 1 1 d . . . . .
C17 C 0.3739(3) 0.0134(4) 0.62677(7) 0.0744(10) Uani 1 1 d . . . . .
H17 H 0.286844 0.046041 0.623749 0.089 Uiso 1 1 calc R U . . .
C18 C 0.3965(4) -0.0987(4) 0.64311(7) 0.0846(11) Uani 1 1 d . . . . .
H18 H 0.324625 -0.139984 0.651496 0.102 Uiso 1 1 calc R U . . .
C19 C 0.5244(4) -0.1493(4) 0.64702(7) 0.0846(11) Uani 1 1 d . . . . .
H19 H 0.538729 -0.225309 0.657950 0.101 Uiso 1 1 calc R U . . .
C20 C 0.6313(3) -0.0886(3) 0.63491(6) 0.0672(9) Uani 1 1 d . . . . .
H20 H 0.717250 -0.125659 0.637354 0.081 Uiso 1 1 calc R U . . .
C21 C 0.8524(3) 0.1124(3) 0.61673(6) 0.0550(8) Uani 1 1 d . . . . .
C22 C 0.8806(3) 0.1036(3) 0.64467(6) 0.0560(8) Uani 1 1 d . . . . .
C23 C 0.9961(3) 0.0359(3) 0.65348(6) 0.0678(9) Uani 1 1 d . . . . .
H23 H 1.052332 -0.007493 0.641799 0.081 Uiso 1 1 calc R U . . .
C24 C 1.0297(4) 0.0310(4) 0.67877(8) 0.0891(12) Uani 1 1 d . . . . .
H24 H 1.106864 -0.017101 0.684026 0.107 Uiso 1 1 calc R U . . .
C25 C 0.9525(5) 0.0949(5) 0.69618(8) 0.1056(15) Uani 1 1 d . . . . .
H25 H 0.977347 0.093042 0.713338 0.127 Uiso 1 1 calc R U . . .
C26 C 0.8352(5) 0.1639(4) 0.68843(8) 0.0998(14) Uani 1 1 d . . . . .
H26 H 0.780755 0.206896 0.700445 0.120 Uiso 1 1 calc R U . . .
C27 C 0.7991(4) 0.1687(4) 0.66259(7) 0.0807(10) Uani 1 1 d . . . . .
H27 H 0.720933 0.215145 0.657381 0.097 Uiso 1 1 calc R U . . .
C28 C 0.9714(3) 0.1431(3) 0.60122(6) 0.0556(8) Uani 1 1 d . . . . .
C29 C 1.0516(3) 0.2615(4) 0.60603(7) 0.0695(9) Uani 1 1 d . . . . .
H29 H 1.029618 0.322647 0.619212 0.083 Uiso 1 1 calc R U . . .
C30 C 1.1615(4) 0.2883(5) 0.59160(8) 0.0917(12) Uani 1 1 d . . . . .
H30 H 1.212738 0.368809 0.594721 0.110 Uiso 1 1 calc R U . . .
C31 C 1.1973(4) 0.1975(6) 0.57248(8) 0.1010(15) Uani 1 1 d . . . . .
H31 H 1.273386 0.215808 0.562871 0.121 Uiso 1 1 calc R U . . .
C32 C 1.1206(4) 0.0794(5) 0.56751(7) 0.0903(12) Uani 1 1 d . . . . .
H32 H 1.145084 0.017957 0.554537 0.108 Uiso 1 1 calc R U . . .
C33 C 1.0072(3) 0.0516(4) 0.58173(6) 0.0679(9) Uani 1 1 d . . . . .
H33 H 0.955210 -0.027954 0.578262 0.081 Uiso 1 1 calc R U . . .
C34 C 0.4816(3) 0.0763(3) 0.61499(6) 0.0636(8) Uani 1 1 d . . . . .
H34 H 0.466455 0.152615 0.604160 0.076 Uiso 1 1 calc R U . . .
N2 N 0.7761(3) 0.6710(3) 0.56886(5) 0.0677(6) Uani 1 1 d D U . . .
H2A H 0.697724 0.671938 0.575652 0.081 Uiso 1 1 calc R U . . .
C36 C 0.9403(3) 0.6757(4) 0.54016(6) 0.0653(9) Uani 1 1 d . . . . .
C37 C 0.9988(4) 0.6857(5) 0.51633(7) 0.1076(15) Uani 1 1 d . . . . .
H37 H 1.091097 0.673937 0.514416 0.129 Uiso 1 1 calc R U . . .
C38 C 0.9160(4) 0.7138(5) 0.49552(7) 0.1057(14) Uani 1 1 d . . . . .
H38 H 0.953103 0.720899 0.479388 0.127 Uiso 1 1 calc R U . . .
C39 C 0.7791(4) 0.7313(4) 0.49842(7) 0.0796(11) Uani 1 1 d . . . . .
H39 H 0.725816 0.751464 0.484161 0.096 Uiso 1 1 calc R U . . .
C40 C 0.7198(3) 0.7197(3) 0.52164(6) 0.0655(9) Uani 1 1 d . . . . .
H40 H 0.627276 0.730855 0.523319 0.079 Uiso 1 1 calc R U . . .
C41 C 0.8020(3) 0.6907(3) 0.54281(6) 0.0544(7) Uani 1 1 d D U . . .
C42 C 0.9953(3) 0.6526(3) 0.56424(5) 0.0561(8) Uani 1 1 d . U . . .
H42 H 1.086531 0.640586 0.567840 0.067 Uiso 1 1 calc R U . . .
C43 C 0.8961(3) 0.6500(3) 0.58175(6) 0.0584(7) Uani 1 1 d . U . . .
C44 C 0.9147(3) 0.6326(3) 0.60899(5) 0.0512(7) Uani 1 1 d . . . . .
C45 C 0.8145(3) 0.5759(3) 0.62411(6) 0.0556(8) Uani 1 1 d . . . . .
H45 H 0.734513 0.545667 0.616473 0.067 Uiso 1 1 calc R U . . .
C46 C 0.8306(3) 0.5633(3) 0.65007(6) 0.0547(8) Uani 1 1 d . . . . .
H46 H 0.760947 0.526089 0.659641 0.066 Uiso 1 1 calc R U . . .
C47 C 0.9500(3) 0.6056(3) 0.66238(5) 0.0493(7) Uani 1 1 d . . . . .
C48 C 1.0494(3) 0.6620(3) 0.64701(6) 0.0592(8) Uani 1 1 d . . . . .
H48 H 1.129937 0.691575 0.654560 0.071 Uiso 1 1 calc R U . . .
C49 C 1.0332(3) 0.6757(3) 0.62121(6) 0.0607(8) Uani 1 1 d . . . . .
H49 H 1.102372 0.714272 0.611665 0.073 Uiso 1 1 calc R U . . .
C50 C 0.9645(3) 0.5959(3) 0.69066(5) 0.0492(7) Uani 1 1 d . . . . .
C51 C 0.8396(3) 0.6286(3) 0.70515(5) 0.0508(7) Uani 1 1 d . . . . .
C52 C 0.7704(3) 0.7541(3) 0.70138(6) 0.0611(8) Uani 1 1 d . . . . .
H52 H 0.799450 0.817543 0.689087 0.073 Uiso 1 1 calc R U . . .
C53 C 0.6587(3) 0.7858(4) 0.71572(7) 0.0701(9) Uani 1 1 d . . . . .
H53 H 0.615087 0.871894 0.713456 0.084 Uiso 1 1 calc R U . . .
C54 C 0.6116(3) 0.6908(4) 0.73333(6) 0.0723(10) Uani 1 1 d . . . . .
H54 H 0.536157 0.712226 0.742919 0.087 Uiso 1 1 calc R U . . .
C55 C 0.6761(3) 0.5655(4) 0.73659(6) 0.0726(9) Uani 1 1 d . . . . .
H55 H 0.643608 0.500600 0.748294 0.087 Uiso 1 1 calc R U . . .
C56 C 0.7896(3) 0.5332(3) 0.72273(6) 0.0587(8) Uani 1 1 d . . . . .
H56 H 0.832697 0.447052 0.725220 0.070 Uiso 1 1 calc R U . . .
C57 C 1.0808(3) 0.5602(3) 0.70288(5) 0.0498(7) Uani 1 1 d . . . . .
C59 C 1.1860(3) 0.3915(3) 0.67250(6) 0.0647(9) Uani 1 1 d . . . . .
H59 H 1.102012 0.349937 0.669965 0.078 Uiso 1 1 calc R U . . .
C60 C 1.2952(4) 0.3410(4) 0.65963(7) 0.0832(11) Uani 1 1 d . . . . .
H60 H 1.284148 0.266876 0.648168 0.100 Uiso 1 1 calc R U . . .
C61 C 1.4208(4) 0.3986(4) 0.66349(7) 0.0811(11) Uani 1 1 d . . . . .
H61 H 1.494159 0.364210 0.654566 0.097 Uiso 1 1 calc R U . . .
C62 C 1.4374(3) 0.5070(4) 0.68058(7) 0.0690(9) Uani 1 1 d . . . . .
H62 H 1.522398 0.545478 0.683518 0.083 Uiso 1 1 calc R U . . .
C63 C 1.3275(3) 0.5587(3) 0.69337(6) 0.0587(8) Uani 1 1 d . . . . .
H63 H 1.339345 0.631837 0.705020 0.070 Uiso 1 1 calc R U . . .
C64 C 1.1996(3) 0.5037(3) 0.68919(5) 0.0506(7) Uani 1 1 d . . . . .
C65 C 1.0985(3) 0.5731(3) 0.73112(5) 0.0521(7) Uani 1 1 d . . . . .
C66 C 1.0598(3) 0.6933(3) 0.74424(6) 0.0642(9) Uani 1 1 d . . . . .
H66 H 1.023074 0.769040 0.735266 0.077 Uiso 1 1 calc R U . . .
C67 C 1.0750(3) 0.7023(4) 0.77054(7) 0.0787(10) Uani 1 1 d . . . . .
H67 H 1.047471 0.783087 0.779083 0.094 Uiso 1 1 calc R U . . .
C68 C 1.1309(4) 0.5916(5) 0.78392(7) 0.0822(11) Uani 1 1 d . . . . .
H68 H 1.140826 0.597017 0.801545 0.099 Uiso 1 1 calc R U . . .
C69 C 1.1719(3) 0.4733(4) 0.77118(7) 0.0764(10) Uani 1 1 d . . . . .
H69 H 1.210189 0.398596 0.780217 0.092 Uiso 1 1 calc R U . . .
C70 C 1.1570(3) 0.4641(3) 0.74505(6) 0.0637(9) Uani 1 1 d . . . . .
H70 H 1.186605 0.383637 0.736648 0.076 Uiso 1 1 calc R U . . .

loop_
_atom_site_aniso_label
_atom_site_aniso_U_11
_atom_site_aniso_U_22
_atom_site_aniso_U_33
_atom_site_aniso_U_23
_atom_site_aniso_U_13
_atom_site_aniso_U_12
N1 0.0699(17) 0.0515(16) 0.0617(18) -0.0067(12) -0.0010(13) -0.0039(13)
C1 0.0493(18) 0.070(2) 0.056(2) -0.0068(17) 0.0065(14) -0.0055(15)
C2 0.066(2) 0.091(3) 0.075(3) -0.015(2) 0.0043(18) -0.0033(19)
C3 0.079(3) 0.117(4) 0.062(2) -0.004(3) -0.0011(19) -0.025(2)
C4 0.079(3) 0.102(3) 0.072(3) 0.018(2) -0.007(2) -0.027(2)
C5 0.076(2) 0.073(2) 0.070(3) 0.009(2) -0.0047(18) -0.0137(18)
C6 0.0527(19) 0.061(2) 0.057(2) 0.0004(16) 0.0000(15) -0.0092(15)
C7 0.0553(19) 0.059(2) 0.071(2) -0.0104(18) 0.0050(16) -0.0001(15)
C8 0.0469(17) 0.0481(18) 0.064(2) -0.0041(16) -0.0009(14) -0.0011(13)
C9 0.0475(17) 0.0501(18) 0.062(2) -0.0058(15) -0.0004(14) -0.0002(14)
C10 0.076(2) 0.0472(18) 0.069(2) -0.0058(16) -0.0052(17) -0.0140(16)
C11 0.074(2) 0.0497(19) 0.067(2) 0.0034(16) 0.0009(17) -0.0106(16)
C12 0.0467(16) 0.0456(17) 0.064(2) 0.0011(15) 0.0016(14) -0.0010(13)
C13 0.063(2) 0.0496(19) 0.066(2) -0.0048(16) -0.0079(16) -0.0017(15)
C14 0.067(2) 0.0449(17) 0.066(2) 0.0023(16) -0.0065(16) -0.0033(15)
C15 0.0491(17) 0.0488(17) 0.060(2) -0.0041(14) 0.0002(14) 0.0024(13)
C16 0.0506(18) 0.0539(18) 0.0564(19) -0.0042(15) 0.0009(14) -0.0055(14)
C17 0.049(2) 0.083(3) 0.092(3) -0.016(2) 0.0113(18) -0.0064(18)
C18 0.074(3) 0.101(3) 0.080(3) -0.001(2) 0.017(2) -0.034(2)
C19 0.088(3) 0.085(3) 0.081(3) 0.020(2) 0.001(2) -0.033(2)
C20 0.061(2) 0.062(2) 0.078(2) 0.0115(18) -0.0058(17) -0.0065(16)
C21 0.0520(18) 0.0485(17) 0.065(2) 0.0024(14) 0.0009(15) 0.0023(14)
C22 0.0566(19) 0.0564(19) 0.055(2) -0.0033(15) 0.0063(15) -0.0120(15)
C23 0.063(2) 0.085(2) 0.056(2) 0.0074(17) -0.0031(16) -0.0087(18)
C24 0.084(3) 0.117(3) 0.066(3) 0.014(2) -0.007(2) -0.024(2)
C25 0.121(4) 0.135(4) 0.061(3) 0.002(3) -0.001(3) -0.050(3)
C26 0.125(4) 0.102(3) 0.074(3) -0.031(2) 0.037(3) -0.041(3)
C27 0.087(3) 0.082(3) 0.074(3) -0.015(2) 0.014(2) -0.011(2)
C28 0.0465(17) 0.068(2) 0.0520(19) 0.0077(16) -0.0003(14) 0.0023(15)
C29 0.057(2) 0.080(2) 0.071(2) 0.0132(18) -0.0043(17) -0.0120(17)
C30 0.071(3) 0.124(3) 0.080(3) 0.030(3) 0.001(2) -0.027(2)
C31 0.062(2) 0.169(5) 0.072(3) 0.042(3) 0.008(2) -0.014(3)
C32 0.073(3) 0.137(4) 0.061(2) 0.008(2) 0.008(2) 0.025(3)
C33 0.059(2) 0.083(2) 0.062(2) 0.0023(18) 0.0075(17) 0.0037(17)
C34 0.0519(19) 0.063(2) 0.076(2) -0.0035(17) 0.0026(16) 0.0003(16)
N2 0.0655(9) 0.0725(10) 0.0652(9) 0.0023(8) 0.0013(7) -0.0001(8)
C36 0.0559(19) 0.089(2) 0.051(2) 0.0023(17) 0.0010(15) -0.0042(17)
C37 0.065(2) 0.194(5) 0.064(3) 0.011(3) 0.010(2) 0.004(3)
C38 0.094(3) 0.169(4) 0.055(3) 0.011(3) 0.011(2) -0.004(3)
C39 0.089(3) 0.097(3) 0.052(2) 0.0048(19) -0.0121(19) -0.008(2)
C40 0.0577(19) 0.073(2) 0.066(2) 0.0009(17) -0.0108(17) -0.0066(16)
C41 0.0541(10) 0.0527(10) 0.0565(9) -0.0010(8) -0.0017(8) -0.0013(8)
C42 0.0515(10) 0.0641(11) 0.0528(11) 0.0034(8) 0.0004(8) 0.0013(8)
C43 0.0599(10) 0.0576(11) 0.0576(11) -0.0002(8) 0.0012(8) -0.0006(8)
C44 0.0526(18) 0.0541(18) 0.0469(18) 0.0003(14) -0.0032(14) 0.0019(14)
C45 0.0493(18) 0.0614(19) 0.056(2) -0.0035(15) -0.0017(14) -0.0039(14)
C46 0.0453(17) 0.066(2) 0.053(2) -0.0008(15) 0.0050(14) -0.0042(14)
C47 0.0494(17) 0.0514(17) 0.0471(18) 0.0006(13) 0.0014(13) 0.0033(13)
C48 0.0484(18) 0.073(2) 0.056(2) 0.0041(16) -0.0018(14) -0.0138(15)
C49 0.0525(18) 0.078(2) 0.052(2) 0.0099(16) 0.0030(15) -0.0095(16)
C50 0.0495(17) 0.0497(17) 0.0484(18) -0.0007(13) -0.0008(13) -0.0004(13)
C51 0.0491(17) 0.0596(19) 0.0436(17) -0.0027(14) -0.0003(13) 0.0004(15)
C52 0.060(2) 0.067(2) 0.056(2) 0.0024(16) -0.0002(16) 0.0046(16)
C53 0.061(2) 0.075(2) 0.074(2) -0.011(2) -0.0025(18) 0.0191(18)
C54 0.055(2) 0.100(3) 0.062(2) -0.005(2) 0.0081(16) 0.011(2)
C55 0.067(2) 0.097(3) 0.054(2) 0.0014(19) 0.0104(17) -0.007(2)
C56 0.0560(19) 0.066(2) 0.0540(19) 0.0038(16) 0.0023(15) 0.0005(16)
C57 0.0498(17) 0.0501(17) 0.0494(18) -0.0011(14) -0.0021(13) -0.0032(13)
C59 0.059(2) 0.066(2) 0.070(2) -0.0131(17) -0.0030(16) 0.0090(16)
C60 0.085(3) 0.086(3) 0.078(3) -0.027(2) -0.004(2) 0.021(2)
C61 0.067(2) 0.106(3) 0.071(3) -0.006(2) 0.0087(18) 0.023(2)
C62 0.0511(19) 0.081(2) 0.075(2) 0.008(2) 0.0027(17) 0.0018(17)
C63 0.0523(19) 0.0634(19) 0.060(2) -0.0056(16) -0.0007(15) -0.0014(15)
C64 0.0493(17) 0.0515(17) 0.0511(18) -0.0015(14) -0.0009(14) 0.0044(14)
C65 0.0426(16) 0.0582(19) 0.0554(19) -0.0021(15) -0.0011(14) -0.0052(14)
C66 0.067(2) 0.060(2) 0.065(2) -0.0116(17) -0.0034(16) -0.0005(16)
C67 0.080(3) 0.084(3) 0.072(3) -0.028(2) -0.003(2) -0.008(2)
C68 0.084(3) 0.109(3) 0.053(2) -0.007(2) -0.0092(19) -0.013(2)
C69 0.082(3) 0.087(3) 0.060(2) 0.005(2) -0.0139(18) -0.003(2)
C70 0.060(2) 0.071(2) 0.059(2) 0.0033(17) -0.0070(16) 0.0017(16)

loop_
_atom_type_symbol
_atom_type_description
_atom_type_scat_dispersion_real
_atom_type_scat_dispersion_imag
_atom_type_scat_source
C C 0.0033 0.0016 'International Tables Vol C Tables 4.2.6.8 and 6.1.1.4'
H H 0.0000 0.0000 'International Tables Vol C Tables 4.2.6.8 and 6.1.1.4'
N N 0.0061 0.0033 'International Tables Vol C Tables 4.2.6.8 and 6.1.1.4'

loop_
_geom_angle_atom_site_label_1
_geom_angle_atom_site_label_2
_geom_angle_atom_site_label_3
_geom_angle
_geom_angle_site_symmetry_1
_geom_angle_site_symmetry_3
_geom_angle_publ_flag
C6 N1 H1 124.9 . . ?
C6 N1 C8 110.1(2) . . ?
C8 N1 H1 124.9 . . ?
C2 C1 C6 118.5(3) . . ?
C2 C1 C7 135.0(3) . . ?
C6 C1 C7 106.5(3) . . ?
C1 C2 H2 120.5 . . ?
C3 C2 C1 119.0(4) . . ?
C3 C2 H2 120.5 . . ?
C2 C3 H3 119.6 . . ?
C2 C3 C4 120.8(4) . . ?
C4 C3 H3 119.6 . . ?
C3 C4 H4 119.2 . . ?
C5 C4 C3 121.5(4) . . ?
C5 C4 H4 119.2 . . ?
C4 C5 H5 121.1 . . ?
C4 C5 C6 117.7(3) . . ?
C6 C5 H5 121.1 . . ?
N1 C6 C1 107.1(3) . . ?
N1 C6 C5 130.5(3) . . ?
C5 C6 C1 122.4(3) . . ?
C1 C7 H7 125.5 . . ?
C8 C7 C1 109.1(3) . . ?
C8 C7 H7 125.5 . . ?
N1 C8 C9 121.9(3) . . ?
C7 C8 N1 107.2(3) . . ?
C7 C8 C9 130.9(3) . . ?
C10 C9 C8 119.9(3) . . ?
C14 C9 C8 122.8(3) . . ?
C14 C9 C10 117.3(3) . . ?
C9 C10 H10 119.6 . . ?
C11 C10 C9 120.9(3) . . ?
C11 C10 H10 119.6 . . ?
C10 C11 H11 118.9 . . ?
C10 C11 C12 122.1(3) . . ?
C12 C11 H11 118.9 . . ?
C11 C12 C15 122.2(3) . . ?
C13 C12 C11 116.3(3) . . ?
C13 C12 C15 121.4(3) . . ?
C12 C13 H13 119.0 . . ?
C14 C13 C12 121.9(3) . . ?
C14 C13 H13 119.0 . . ?
C9 C14 H14 119.3 . . ?
C13 C14 C9 121.5(3) . . ?
C13 C14 H14 119.3 . . ?
C12 C15 C16 116.8(2) . . ?
C21 C15 C12 120.1(3) . . ?
C21 C15 C16 123.1(3) . . ?
C20 C16 C15 121.4(3) . . ?
C20 C16 C34 117.6(3) . . ?
C34 C16 C15 120.9(3) . . ?
C18 C17 H17 120.3 . . ?
C34 C17 H17 120.3 . . ?
C34 C17 C18 119.4(3) . . ?
C17 C18 H18 119.9 . . ?
C19 C18 C17 120.3(3) . . ?
C19 C18 H18 119.9 . . ?
C18 C19 H19 119.8 . . ?
C18 C19 C20 120.4(3) . . ?
C20 C19 H19 119.8 . . ?
C16 C20 H20 119.5 . . ?
C19 C20 C16 121.0(3) . . ?
C19 C20 H20 119.5 . . ?
C15 C21 C22 124.7(3) . . ?
C15 C21 C28 120.9(3) . . ?
C28 C21 C22 114.4(2) . . ?
C23 C22 C21 119.8(3) . . ?
C23 C22 C27 117.7(3) . . ?
C27 C22 C21 122.4(3) . . ?
C22 C23 H23 119.0 . . ?
C24 C23 C22 122.0(3) . . ?
C24 C23 H23 119.0 . . ?
C23 C24 H24 119.6 . . ?
C25 C24 C23 120.8(4) . . ?
C25 C24 H24 119.6 . . ?
C24 C25 H25 120.1 . . ?
C24 C25 C26 119.7(4) . . ?
C26 C25 H25 120.1 . . ?
C25 C26 H26 120.0 . . ?
C25 C26 C27 120.1(4) . . ?
C27 C26 H26 120.0 . . ?
C22 C27 C26 119.8(4) . . ?
C22 C27 H27 120.1 . . ?
C26 C27 H27 120.1 . . ?
C29 C28 C21 121.2(3) . . ?
C33 C28 C21 119.9(3) . . ?
C33 C28 C29 118.9(3) . . ?
C28 C29 H29 119.7 . . ?
C30 C29 C28 120.6(4) . . ?
C30 C29 H29 119.7 . . ?
C29 C30 H30 119.7 . . ?
C29 C30 C31 120.5(4) . . ?
C31 C30 H30 119.7 . . ?
C30 C31 H31 120.0 . . ?
C30 C31 C32 120.0(4) . . ?
C32 C31 H31 120.0 . . ?
C31 C32 H32 119.9 . . ?
C31 C32 C33 120.3(4) . . ?
C33 C32 H32 119.9 . . ?
C28 C33 H33 120.1 . . ?
C32 C33 C28 119.7(3) . . ?
C32 C33 H33 120.1 . . ?
C16 C34 H34 119.4 . . ?
C17 C34 C16 121.3(3) . . ?
C17 C34 H34 119.4 . . ?
C41 N2 H2A 125.4 . . ?
C43 N2 H2A 125.4 . . ?
C43 N2 C41 109.1(3) . . ?
C37 C36 C41 120.6(3) . . ?
C42 C36 C37 131.8(3) . . ?
C42 C36 C41 107.6(3) . . ?
C36 C37 H37 120.9 . . ?
C38 C37 C36 118.2(4) . . ?
C38 C37 H37 120.9 . . ?
C37 C38 H38 119.6 . . ?
C39 C38 C37 120.8(4) . . ?
C39 C38 H38 119.6 . . ?
C38 C39 H39 119.1 . . ?
C40 C39 C38 121.8(3) . . ?
C40 C39 H39 119.1 . . ?
C39 C40 H40 120.9 . . ?
C39 C40 C41 118.1(3) . . ?
C41 C40 H40 120.9 . . ?
C36 C41 N2 106.1(2) . . ?
C36 C41 C40 120.5(3) . . ?
C40 C41 N2 133.3(3) . . ?
C36 C42 H42 125.1 . . ?
C43 C42 C36 109.9(3) . . ?
C43 C42 H42 125.1 . . ?
N2 C43 C44 126.8(3) . . ?
C42 C43 N2 107.2(3) . . ?
C42 C43 C44 125.9(3) . . ?
C45 C44 C43 121.7(3) . . ?
C45 C44 C49 117.2(3) . . ?
C49 C44 C43 121.1(3) . . ?
C44 C45 H45 119.2 . . ?
C46 C45 C44 121.7(3) . . ?
C46 C45 H45 119.2 . . ?
C45 C46 H46 119.4 . . ?
C45 C46 C47 121.2(3) . . ?
C47 C46 H46 119.4 . . ?
C46 C47 C50 120.7(3) . . ?
C48 C47 C46 116.5(3) . . ?
C48 C47 C50 122.8(3) . . ?
C47 C48 H48 118.8 . . ?
C49 C48 C47 122.4(3) . . ?
C49 C48 H48 118.8 . . ?
C44 C49 H49 119.5 . . ?
C48 C49 C44 121.0(3) . . ?
C48 C49 H49 119.5 . . ?
C47 C50 C51 115.1(2) . . ?
C57 C50 C47 123.8(3) . . ?
C57 C50 C51 121.2(3) . . ?
C52 C51 C50 121.2(3) . . ?
C52 C51 C56 118.2(3) . . ?
C56 C51 C50 120.7(3) . . ?
C51 C52 H52 119.7 . . ?
C53 C52 C51 120.6(3) . . ?
C53 C52 H52 119.7 . . ?
C52 C53 H53 119.8 . . ?
C54 C53 C52 120.4(3) . . ?
C54 C53 H53 119.8 . . ?
C53 C54 H54 120.3 . . ?
C55 C54 C53 119.4(3) . . ?
C55 C54 H54 120.3 . . ?
C54 C55 H55 119.6 . . ?
C54 C55 C56 120.9(3) . . ?
C56 C55 H55 119.6 . . ?
C51 C56 H56 119.8 . . ?
C55 C56 C51 120.4(3) . . ?
C55 C56 H56 119.8 . . ?
C50 C57 C64 122.5(3) . . ?
C50 C57 C65 122.5(3) . . ?
C64 C57 C65 115.1(2) . . ?
C60 C59 H59 119.7 . . ?
C60 C59 C64 120.6(3) . . ?
C64 C59 H59 119.7 . . ?
C59 C60 H60 119.6 . . ?
C59 C60 C61 120.8(3) . . ?
C61 C60 H60 119.6 . . ?
C60 C61 H61 120.2 . . ?
C62 C61 C60 119.6(3) . . ?
C62 C61 H61 120.2 . . ?
C61 C62 H62 120.2 . . ?
C61 C62 C63 119.7(3) . . ?
C63 C62 H62 120.2 . . ?
C62 C63 H63 119.4 . . ?
C62 C63 C64 121.2(3) . . ?
C64 C63 H63 119.4 . . ?
C59 C64 C57 120.7(3) . . ?
C59 C64 C63 118.0(3) . . ?
C63 C64 C57 121.2(3) . . ?
C66 C65 C57 121.9(3) . . ?
C66 C65 C70 117.8(3) . . ?
C70 C65 C57 120.3(3) . . ?
C65 C66 H66 119.5 . . ?
C65 C66 C67 121.1(3) . . ?
C67 C66 H66 119.5 . . ?
C66 C67 H67 120.1 . . ?
C68 C67 C66 119.9(3) . . ?
C68 C67 H67 120.1 . . ?
C67 C68 H68 120.1 . . ?
C69 C68 C67 119.7(3) . . ?
C69 C68 H68 120.1 . . ?
C68 C69 H69 119.7 . . ?
C68 C69 C70 120.5(3) . . ?
C70 C69 H69 119.7 . . ?
C65 C70 H70 119.5 . . ?
C69 C70 C65 121.0(3) . . ?
C69 C70 H70 119.5 . . ?

loop_
_geom_bond_atom_site_label_1
_geom_bond_atom_site_label_2
_geom_bond_distance
_geom_bond_site_symmetry_2
_geom_bond_publ_flag
N1 H1 0.8600 . ?
N1 C6 1.370(4) . ?
N1 C8 1.390(4) . ?
C1 C2 1.395(4) . ?
C1 C6 1.407(4) . ?
C1 C7 1.418(4) . ?
C2 H2 0.9300 . ?
C2 C3 1.381(5) . ?
C3 H3 0.9300 . ?
C3 C4 1.387(5) . ?
C4 H4 0.9300 . ?
C4 C5 1.370(4) . ?
C5 H5 0.9300 . ?
C5 C6 1.377(4) . ?
C7 H7 0.9300 . ?
C7 C8 1.360(4) . ?
C8 C9 1.458(4) . ?
C9 C10 1.394(4) . ?
C9 C14 1.382(4) . ?
C10 H10 0.9300 . ?
C10 C11 1.373(4) . ?
C11 H11 0.9300 . ?
C11 C12 1.391(4) . ?
C12 C13 1.388(4) . ?
C12 C15 1.483(4) . ?
C13 H13 0.9300 . ?
C13 C14 1.372(4) . ?
C14 H14 0.9300 . ?
C15 C16 1.491(4) . ?
C15 C21 1.363(4) . ?
C16 C20 1.392(4) . ?
C16 C34 1.399(4) . ?
C17 H17 0.9300 . ?
C17 C18 1.380(5) . ?
C17 C34 1.378(4) . ?
C18 H18 0.9300 . ?
C18 C19 1.369(5) . ?
C19 H19 0.9300 . ?
C19 C20 1.371(4) . ?
C20 H20 0.9300 . ?
C21 C22 1.491(4) . ?
C21 C28 1.473(4) . ?
C22 C23 1.388(4) . ?
C22 C27 1.393(4) . ?
C23 H23 0.9300 . ?
C23 C24 1.364(4) . ?
C24 H24 0.9300 . ?
C24 C25 1.345(6) . ?
C25 H25 0.9300 . ?
C25 C26 1.391(6) . ?
C26 H26 0.9300 . ?
C26 C27 1.398(5) . ?
C27 H27 0.9300 . ?
C28 C29 1.396(4) . ?
C28 C33 1.390(4) . ?
C29 H29 0.9300 . ?
C29 C30 1.360(5) . ?
C30 H30 0.9300 . ?
C30 C31 1.372(6) . ?
C31 H31 0.9300 . ?
C31 C32 1.376(6) . ?
C32 H32 0.9300 . ?
C32 C33 1.384(5) . ?
C33 H33 0.9300 . ?
C34 H34 0.9300 . ?
N2 H2A 0.8600 . ?
N2 C41 1.406(4) . ?
N2 C43 1.377(4) . ?
C36 C37 1.389(4) . ?
C36 C41 1.389(4) . ?
C36 C42 1.386(4) . ?
C37 H37 0.9300 . ?
C37 C38 1.383(5) . ?
C38 H38 0.9300 . ?
C38 C39 1.380(5) . ?
C39 H39 0.9300 . ?
C39 C40 1.365(4) . ?
C40 H40 0.9300 . ?
C40 C41 1.396(4) . ?
C42 H42 0.9300 . ?
C42 C43 1.356(4) . ?
C43 C44 1.448(4) . ?
C44 C45 1.389(4) . ?
C44 C49 1.393(4) . ?
C45 H45 0.9300 . ?
C45 C46 1.374(4) . ?
C46 H46 0.9300 . ?
C46 C47 1.400(4) . ?
C47 C48 1.390(4) . ?
C47 C50 1.491(4) . ?
C48 H48 0.9300 . ?
C48 C49 1.367(4) . ?
C49 H49 0.9300 . ?
C50 C51 1.496(4) . ?
C50 C57 1.355(4) . ?
C51 C52 1.386(4) . ?
C51 C56 1.387(4) . ?
C52 H52 0.9300 . ?
C52 C53 1.382(4) . ?
C53 H53 0.9300 . ?
C53 C54 1.376(5) . ?
C54 H54 0.9300 . ?
C54 C55 1.358(5) . ?
C55 H55 0.9300 . ?
C55 C56 1.383(4) . ?
C56 H56 0.9300 . ?
C57 C64 1.489(4) . ?
C57 C65 1.494(4) . ?
C59 H59 0.9300 . ?
C59 C60 1.372(4) . ?
C59 C64 1.382(4) . ?
C60 H60 0.9300 . ?
C60 C61 1.373(5) . ?
C61 H61 0.9300 . ?
C61 C62 1.372(5) . ?
C62 H62 0.9300 . ?
C62 C63 1.379(4) . ?
C63 H63 0.9300 . ?
C63 C64 1.388(4) . ?
C65 C66 1.387(4) . ?
C65 C70 1.387(4) . ?
C66 H66 0.9300 . ?
C66 C67 1.388(4) . ?
C67 H67 0.9300 . ?
C67 C68 1.374(5) . ?
C68 H68 0.9300 . ?
C68 C69 1.369(5) . ?
C69 H69 0.9300 . ?
C69 C70 1.379(4) . ?
C70 H70 0.9300 . ?

loop_
_geom_torsion_atom_site_label_1
_geom_torsion_atom_site_label_2
_geom_torsion_atom_site_label_3
_geom_torsion_atom_site_label_4
_geom_torsion
_geom_torsion_site_symmetry_1
_geom_torsion_site_symmetry_2
_geom_torsion_site_symmetry_3
_geom_torsion_site_symmetry_4
_geom_torsion_publ_flag
N1 C8 C9 C10 151.5(3) . . . . ?
N1 C8 C9 C14 -29.0(4) . . . . ?
C1 C2 C3 C4 0.2(5) . . . . ?
C1 C7 C8 N1 0.7(3) . . . . ?
C1 C7 C8 C9 180.0(3) . . . . ?
C2 C1 C6 N1 -179.8(3) . . . . ?
C2 C1 C6 C5 3.1(4) . . . . ?
C2 C1 C7 C8 -179.5(3) . . . . ?
C2 C3 C4 C5 1.6(6) . . . . ?
C3 C4 C5 C6 -1.1(5) . . . . ?
C4 C5 C6 N1 -177.6(3) . . . . ?
C4 C5 C6 C1 -1.3(5) . . . . ?
C6 N1 C8 C7 0.5(3) . . . . ?
C6 N1 C8 C9 -178.9(2) . . . . ?
C6 C1 C2 C3 -2.5(5) . . . . ?
C6 C1 C7 C8 -1.5(3) . . . . ?
C7 C1 C2 C3 175.4(3) . . . . ?
C7 C1 C6 N1 1.8(3) . . . . ?
C7 C1 C6 C5 -175.3(3) . . . . ?
C7 C8 C9 C10 -27.7(5) . . . . ?
C7 C8 C9 C14 151.8(3) . . . . ?
C8 N1 C6 C1 -1.4(3) . . . . ?
C8 N1 C6 C5 175.4(3) . . . . ?
C8 C9 C10 C11 179.1(3) . . . . ?
C8 C9 C14 C13 -178.7(3) . . . . ?
C9 C10 C11 C12 -1.0(5) . . . . ?
C10 C9 C14 C13 0.8(4) . . . . ?
C10 C11 C12 C13 2.0(5) . . . . ?
C10 C11 C12 C15 -177.4(3) . . . . ?
C11 C12 C13 C14 -1.6(4) . . . . ?
C11 C12 C15 C16 -49.4(4) . . . . ?
C11 C12 C15 C21 128.3(3) . . . . ?
C12 C13 C14 C9 0.2(5) . . . . ?
C12 C15 C16 C20 137.5(3) . . . . ?
C12 C15 C16 C34 -39.2(4) . . . . ?
C12 C15 C21 C22 166.7(3) . . . . ?
C12 C15 C21 C28 -13.5(4) . . . . ?
C13 C12 C15 C16 131.3(3) . . . . ?
C13 C12 C15 C21 -51.0(4) . . . . ?
C14 C9 C10 C11 -0.4(4) . . . . ?
C15 C12 C13 C14 177.8(3) . . . . ?
C15 C16 C20 C19 -179.5(3) . . . . ?
C15 C16 C34 C17 178.2(3) . . . . ?
C15 C21 C22 C23 138.6(3) . . . . ?
C15 C21 C22 C27 -45.4(4) . . . . ?
C15 C21 C28 C29 125.1(3) . . . . ?
C15 C21 C28 C33 -56.3(4) . . . . ?
C16 C15 C21 C22 -15.7(4) . . . . ?
C16 C15 C21 C28 164.0(3) . . . . ?
C17 C18 C19 C20 0.5(6) . . . . ?
C18 C17 C34 C16 0.8(5) . . . . ?
C18 C19 C20 C16 1.8(6) . . . . ?
C20 C16 C34 C17 1.4(5) . . . . ?
C21 C15 C16 C20 -40.1(4) . . . . ?
C21 C15 C16 C34 143.2(3) . . . . ?
C21 C22 C23 C24 176.8(3) . . . . ?
C21 C22 C27 C26 -176.1(3) . . . . ?
C21 C28 C29 C30 179.8(3) . . . . ?
C21 C28 C33 C32 -178.8(3) . . . . ?
C22 C21 C28 C29 -55.1(4) . . . . ?
C22 C21 C28 C33 123.5(3) . . . . ?
C22 C23 C24 C25 -1.4(6) . . . . ?
C23 C22 C27 C26 -0.1(5) . . . . ?
C23 C24 C25 C26 1.6(6) . . . . ?
C24 C25 C26 C27 -1.1(6) . . . . ?
C25 C26 C27 C22 0.3(6) . . . . ?
C27 C22 C23 C24 0.6(5) . . . . ?
C28 C21 C22 C23 -41.1(4) . . . . ?
C28 C21 C22 C27 134.8(3) . . . . ?
C28 C29 C30 C31 -1.6(6) . . . . ?
C29 C28 C33 C32 -0.1(5) . . . . ?
C29 C30 C31 C32 1.0(6) . . . . ?
C30 C31 C32 C33 0.0(6) . . . . ?
C31 C32 C33 C28 -0.4(5) . . . . ?
C33 C28 C29 C30 1.1(5) . . . . ?
C34 C16 C20 C19 -2.7(5) . . . . ?
C34 C17 C18 C19 -1.8(5) . . . . ?
N2 C43 C44 C45 28.3(5) . . . . ?
N2 C43 C44 C49 -150.1(3) . . . . ?
C36 C37 C38 C39 0.0(7) . . . . ?
C36 C42 C43 N2 0.3(4) . . . . ?
C36 C42 C43 C44 -178.0(3) . . . . ?
C37 C36 C41 N2 178.4(4) . . . . ?
C37 C36 C41 C40 -1.6(5) . . . . ?
C37 C36 C42 C43 -179.3(4) . . . . ?
C37 C38 C39 C40 -1.0(7) . . . . ?
C38 C39 C40 C41 0.6(5) . . . . ?
C39 C40 C41 N2 -179.3(3) . . . . ?
C39 C40 C41 C36 0.7(5) . . . . ?
C41 N2 C43 C42 -1.6(3) . . . . ?
C41 N2 C43 C44 176.7(3) . . . . ?
C41 C36 C37 C38 1.2(6) . . . . ?
C41 C36 C42 C43 1.1(4) . . . . ?
C42 C36 C37 C38 -178.2(4) . . . . ?
C42 C36 C41 N2 -2.0(3) . . . . ?
C42 C36 C41 C40 178.0(3) . . . . ?
C42 C43 C44 C45 -153.8(3) . . . . ?
C42 C43 C44 C49 27.8(5) . . . . ?
C43 N2 C41 C36 2.2(3) . . . . ?
C43 N2 C41 C40 -177.8(3) . . . . ?
C43 C44 C45 C46 -178.0(3) . . . . ?
C43 C44 C49 C48 178.6(3) . . . . ?
C44 C45 C46 C47 -0.9(4) . . . . ?
C45 C44 C49 C48 0.1(4) . . . . ?
C45 C46 C47 C48 0.8(4) . . . . ?
C45 C46 C47 C50 177.9(3) . . . . ?
C46 C47 C48 C49 -0.3(4) . . . . ?
C46 C47 C50 C51 -36.6(4) . . . . ?
C46 C47 C50 C57 143.3(3) . . . . ?
C47 C48 C49 C44 -0.2(5) . . . . ?
C47 C50 C51 C52 -54.1(4) . . . . ?
C47 C50 C51 C56 125.7(3) . . . . ?
C47 C50 C57 C64 -10.6(4) . . . . ?
C47 C50 C57 C65 170.2(3) . . . . ?
C48 C47 C50 C51 140.3(3) . . . . ?
C48 C47 C50 C57 -39.8(4) . . . . ?
C49 C44 C45 C46 0.4(4) . . . . ?
C50 C47 C48 C49 -177.3(3) . . . . ?
C50 C51 C52 C53 -177.0(3) . . . . ?
C50 C51 C56 C55 178.2(3) . . . . ?
C50 C57 C64 C59 -50.9(4) . . . . ?
C50 C57 C64 C63 131.1(3) . . . . ?
C50 C57 C65 C66 -46.4(4) . . . . ?
C50 C57 C65 C70 134.6(3) . . . . ?
C51 C50 C57 C64 169.3(3) . . . . ?
C51 C50 C57 C65 -9.9(4) . . . . ?
C51 C52 C53 C54 -2.4(5) . . . . ?
C52 C51 C56 C55 -2.0(4) . . . . ?
C52 C53 C54 C55 0.2(5) . . . . ?
C53 C54 C55 C56 1.0(5) . . . . ?
C54 C55 C56 C51 -0.1(5) . . . . ?
C56 C51 C52 C53 3.2(4) . . . . ?
C57 C50 C51 C52 126.0(3) . . . . ?
C57 C50 C51 C56 -54.2(4) . . . . ?
C57 C65 C66 C67 178.9(3) . . . . ?
C57 C65 C70 C69 -178.9(3) . . . . ?
C59 C60 C61 C62 0.6(6) . . . . ?
C60 C59 C64 C57 179.0(3) . . . . ?
C60 C59 C64 C63 -2.9(5) . . . . ?
C60 C61 C62 C63 -1.1(5) . . . . ?
C61 C62 C63 C64 -0.4(5) . . . . ?
C62 C63 C64 C57 -179.6(3) . . . . ?
C62 C63 C64 C59 2.4(5) . . . . ?
C64 C57 C65 C66 134.3(3) . . . . ?
C64 C57 C65 C70 -44.7(4) . . . . ?
C64 C59 C60 C61 1.5(5) . . . . ?
C65 C57 C64 C59 128.3(3) . . . . ?
C65 C57 C64 C63 -49.6(4) . . . . ?
C65 C66 C67 C68 0.9(5) . . . . ?
C66 C65 C70 C69 2.1(4) . . . . ?
C66 C67 C68 C69 0.4(6) . . . . ?
C67 C68 C69 C70 -0.3(5) . . . . ?
C68 C69 C70 C65 -1.0(5) . . . . ?
C70 C65 C66 C67 -2.1(4) . . . . ?
